data_8101802
loop_
_publ_author_name
'P. Tadbuppa'
'E. R. T. Tiekink'

_publ_section_title
;
Crystal structure of o-ethyl N-(m-tolyl)thiocarbamate, SC(OC~2~H~5~)
NH(C~6~H~4~CH~3~)
;
_journal_issue 3
_journal_name_full 'Zeitschrift f\"ur Kristallographie - New Crystal Structures'
_journal_page_first 395
_journal_page_last 396
_journal_volume 220
_journal_year 2005
_chemical_formula_moiety 'C10 H13 N O S'
_chemical_formula_structural S=C(OC~2~H~5~)N(H)(C~6~H~4~CH~3~)
_chemical_formula_sum 'C10 H13 N O S'
_chemical_formula_weight 195.27
_chemical_name_systematic
;
O-ethyl N-(m-tolyl)thiocarbamate
;
_space_group_IT_number 15
_symmetry_cell_setting monoclinic
_symmetry_space_group_name_Hall '-C 2yc'
_symmetry_space_group_name_H-M 'C 1 2/c 1'
_atom_sites_solution_hydrogens geom
_atom_sites_solution_primary direct
_atom_sites_solution_secondary difmap
_audit_creation_method SHELXL-97
_cell_angle_alpha 90
_cell_angle_beta 110.687(3)
_cell_angle_gamma 90
_cell_formula_units_Z 8
_cell_length_a 17.975(2)
_cell_length_b 7.2265(9)
_cell_length_c 17.343(2)
_cell_measurement_reflns_used 1024
_cell_measurement_temperature 223(2)
_cell_measurement_theta_max 28.4
_cell_measurement_theta_min 2.5
_cell_volume 2107.5(4)
_computing_cell_refinement 'SAINT (Bruker, 2000)'
_computing_data_collection 'SMART (Bruker, 2000)'
_computing_data_reduction 'SHELXTL (Bruker, 2000)'
_computing_molecular_graphics 'ORTEPII (Johnson, 1976)'
_computing_publication_material 'Bruker SHEXLTL (Bruker, 2000)'
_computing_structure_refinement 'SHELXL-97 (Sheldrick, 1997)'
_computing_structure_solution 'PATTY in DIRDIF92 (Beurskens et al., 1992)'
_diffrn_ambient_temperature 223(2)
_diffrn_measured_fraction_theta_full 0.993
_diffrn_measured_fraction_theta_max 0.993
_diffrn_measurement_device_type 'Bruker AXS SMART CCD'
_diffrn_measurement_method omega
_diffrn_radiation_monochromator graphite
_diffrn_radiation_source 'fine-focus sealed tube'
_diffrn_radiation_type MoK\a
_diffrn_radiation_wavelength 0.71069
_diffrn_reflns_av_R_equivalents 0.032
_diffrn_reflns_av_sigmaI/netI 0.038
_diffrn_reflns_limit_h_max 17
_diffrn_reflns_limit_h_min -25
_diffrn_reflns_limit_k_max 10
_diffrn_reflns_limit_k_min -10
_diffrn_reflns_limit_l_max 24
_diffrn_reflns_limit_l_min -23
_diffrn_reflns_number 8456
_diffrn_reflns_theta_full 30.0
_diffrn_reflns_theta_max 30.0
_diffrn_reflns_theta_min 2.4
_diffrn_standards_decay_% 0
_diffrn_standards_number 0
_exptl_absorpt_coefficient_mu 0.268
_exptl_absorpt_correction_T_max 1
_exptl_absorpt_correction_T_min 0.704
_exptl_absorpt_correction_type multi-scan
_exptl_absorpt_process_details '(SADABS, Bruker, 2000 & Blessing, 1995)'
_exptl_crystal_colour colorless
_exptl_crystal_density_diffrn 1.231
_exptl_crystal_density_method 'not measured'
_exptl_crystal_description block
_exptl_crystal_F_000 832
_exptl_crystal_size_max 0.52
_exptl_crystal_size_mid 0.34
_exptl_crystal_size_min 0.10
_refine_diff_density_max 0.33
_refine_diff_density_min -0.33
_refine_diff_density_rms 0.070
_refine_ls_extinction_method none
_refine_ls_goodness_of_fit_ref 1.03
_refine_ls_hydrogen_treatment constr
_refine_ls_matrix_type full
_refine_ls_number_parameters 119
_refine_ls_number_reflns 3065
_refine_ls_number_restraints 0
_refine_ls_restrained_S_all 1.03
_refine_ls_R_factor_all 0.071
_refine_ls_R_factor_gt 0.054
_refine_ls_shift/su_max <0.001
_refine_ls_shift/su_mean 0.000
_refine_ls_structure_factor_coef Fsqd
_refine_ls_weighting_details 'calc w=1/[\s^2^(Fo^2^)+(0.0836P)^2^+0.6078P] where P=(Fo^2^+2Fc^2^)/3'
_refine_ls_weighting_scheme calc
_refine_ls_wR_factor_gt 0.140
_refine_ls_wR_factor_ref 0.151
_reflns_number_gt 2305
_reflns_number_total 3065
_reflns_threshold_expression I>2sigma(I)
_cod_data_source_file 1267-1561.cff
_cod_data_source_block shelxl
_cod_original_cell_volume 2107.6(4)
_cod_original_sg_symbol_H-M C12/c1
_cod_database_code 8101802

loop_
_symmetry_equiv_pos_as_xyz
'x, y, z'
'-x, y, -z+1/2'
'x+1/2, y+1/2, z'
'-x+1/2, y+1/2, -z+1/2'
'-x, -y, -z'
'x, -y, z-1/2'
'-x+1/2, -y+1/2, -z'
'x+1/2, -y+1/2, z-1/2'

loop_
_atom_site_label
_atom_site_type_symbol
_atom_site_fract_x
_atom_site_fract_y
_atom_site_fract_z
_atom_site_U_iso_or_equiv
_atom_site_adp_type
_atom_site_occupancy
_atom_site_symmetry_multiplicity
_atom_site_Wyckoff_symbol
_atom_site_calc_flag
_atom_site_refinement_flags
_atom_site_disorder_assembly
_atom_site_disorder_group
S1 S -0.02143(2) 0.16541(9) 0.12017(3) 0.05087(19) Uani 1 8 f d . . .
O1 O 0.12089(7) 0.25662(18) 0.11752(7) 0.0390(3) Uani 1 8 f d . . .
N1 N 0.11701(8) 0.1925(2) 0.24151(8) 0.0356(3) Uani 1 8 f d . . .
H1 H 0.0890 0.1577 0.2709 0.043 Uiso 1 8 f calc R . .
C1 C 0.07629(9) 0.2066(2) 0.16065(10) 0.0345(4) Uani 1 8 f d . . .
C2 C 0.19906(9) 0.2254(2) 0.28714(10) 0.0323(3) Uani 1 8 f d . . .
C3 C 0.25923(9) 0.1932(2) 0.25628(10) 0.0356(4) Uani 1 8 f d . . .
H3 H 0.2466 0.1489 0.2022 0.043 Uiso 1 8 f calc R . .
C4 C 0.33831(10) 0.2260(2) 0.30480(11) 0.0383(4) Uani 1 8 f d . . .
C5 C 0.35586(10) 0.2887(3) 0.38537(11) 0.0422(4) Uani 1 8 f d . . .
H5 H 0.4090 0.3113 0.4188 0.051 Uiso 1 8 f calc R . .
C6 C 0.29599(11) 0.3178(3) 0.41650(10) 0.0428(4) Uani 1 8 f d . . .
H6 H 0.3087 0.3588 0.4711 0.051 Uiso 1 8 f calc R . .
C7 C 0.21710(10) 0.2871(2) 0.36778(10) 0.0371(4) Uani 1 8 f d . . .
H7 H 0.1764 0.3077 0.3890 0.044 Uiso 1 8 f calc R . .
C8 C 0.40350(11) 0.1938(3) 0.27053(15) 0.0529(5) Uani 1 8 f d . . .
H8A H 0.3881 0.0943 0.2304 0.079 Uiso 1 8 f calc R . .
H8B H 0.4521 0.1603 0.3150 0.079 Uiso 1 8 f calc R . .
H8C H 0.4122 0.3059 0.2442 0.079 Uiso 1 8 f calc R . .
C9 C 0.08430(12) 0.2784(3) 0.02891(11) 0.0493(5) Uani 1 8 f d . . .
H9A H 0.0448 0.3780 0.0156 0.059 Uiso 1 8 f calc R . .
H9B H 0.0577 0.1636 0.0037 0.059 Uiso 1 8 f calc R . .
C10 C 0.14920(15) 0.3243(4) -0.00220(15) 0.0633(6) Uani 1 8 f d . . .
H10A H 0.1273 0.3383 -0.0616 0.095 Uiso 1 8 f calc R . .
H10B H 0.1883 0.2256 0.0121 0.095 Uiso 1 8 f calc R . .
H10C H 0.1744 0.4391 0.0226 0.095 Uiso 1 8 f calc R . .

loop_
_atom_site_aniso_label
_atom_site_aniso_U_11
_atom_site_aniso_U_22
_atom_site_aniso_U_33
_atom_site_aniso_U_23
_atom_site_aniso_U_13
_atom_site_aniso_U_12
S1 0.0227(2) 0.0941(4) 0.0336(2) -0.0104(2) 0.00717(16) -0.0003(2)
O1 0.0298(6) 0.0546(8) 0.0321(6) 0.0015(5) 0.0104(5) 0.0007(5)
N1 0.0233(6) 0.0512(8) 0.0314(7) -0.0055(6) 0.0086(5) -0.0025(5)
C1 0.0260(7) 0.0448(9) 0.0325(8) -0.0062(6) 0.0100(6) 0.0031(6)
C2 0.0242(7) 0.0375(8) 0.0314(7) -0.0006(6) 0.0052(6) -0.0011(6)
C3 0.0259(7) 0.0430(9) 0.0356(8) -0.0063(6) 0.0079(6) -0.0002(6)
C4 0.0267(8) 0.0392(9) 0.0472(10) 0.0002(7) 0.0107(7) -0.0007(6)
C5 0.0270(8) 0.0524(10) 0.0387(9) 0.0048(7) 0.0012(7) -0.0081(7)
C6 0.0390(9) 0.0573(11) 0.0256(7) 0.0017(7) 0.0036(7) -0.0098(8)
C7 0.0323(8) 0.0491(10) 0.0286(8) 0.0030(7) 0.0094(6) -0.0046(7)
C8 0.0293(9) 0.0621(13) 0.0686(13) -0.0105(10) 0.0190(9) -0.0016(8)
C9 0.0429(10) 0.0725(13) 0.0312(9) 0.0071(8) 0.0115(7) 0.0113(9)
C10 0.0668(15) 0.0793(16) 0.0541(12) 0.0073(11) 0.0342(11) -0.0051(12)

loop_
_atom_type_symbol
_atom_type_description
_atom_type_scat_dispersion_real
_atom_type_scat_dispersion_imag
_atom_type_scat_source
C C 0.0033 0.0016 'International Tables Vol C Tables 4.2.6.8 and 6.1.1.4'
H H 0.0000 0.0000 'International Tables Vol C Tables 4.2.6.8 and 6.1.1.4'
N N 0.0061 0.0033 'International Tables Vol C Tables 4.2.6.8 and 6.1.1.4'
O O 0.0106 0.0060 'International Tables Vol C Tables 4.2.6.8 and 6.1.1.4'
S S 0.1246 0.1234 'International Tables Vol C Tables 4.2.6.8 and 6.1.1.4'

loop_
_geom_angle_atom_site_label_1
_geom_angle_atom_site_label_2
_geom_angle_atom_site_label_3
_geom_angle
_geom_angle_site_symmetry_1
_geom_angle_site_symmetry_3
_geom_angle_publ_flag
C1 O1 C9 119.28(14) . . ?
C1 N1 C2 130.18(15) . . ?
C1 N1 H1 114.9 . . ?
C2 N1 H1 114.9 . . ?
O1 C1 N1 113.36(14) . . ?
O1 C1 S1 124.52(12) . . ?
N1 C1 S1 122.12(13) . . ?
C7 C2 C3 120.34(14) . . ?
C7 C2 N1 116.04(15) . . ?
C3 C2 N1 123.58(14) . . ?
C2 C3 C4 120.49(16) . . ?
C2 C3 H3 119.8 . . ?
C4 C3 H3 119.8 . . ?
C3 C4 C5 118.82(16) . . ?
C3 C4 C8 120.32(17) . . ?
C5 C4 C8 120.86(16) . . ?
C6 C5 C4 120.65(15) . . ?
C6 C5 H5 119.7 . . ?
C4 C5 H5 119.7 . . ?
C5 C6 C7 120.49(16) . . ?
C5 C6 H6 119.8 . . ?
C7 C6 H6 119.8 . . ?
C2 C7 C6 119.20(16) . . ?
C2 C7 H7 120.4 . . ?
C6 C7 H7 120.4 . . ?
C4 C8 H8A 109.5 . . ?
C4 C8 H8B 109.5 . . ?
H8A C8 H8B 109.5 . . ?
C4 C8 H8C 109.5 . . ?
H8A C8 H8C 109.5 . . ?
H8B C8 H8C 109.5 . . ?
O1 C9 C10 106.77(16) . . ?
O1 C9 H9A 110.4 . . ?
C10 C9 H9A 110.4 . . ?
O1 C9 H9B 110.4 . . ?
C10 C9 H9B 110.4 . . ?
H9A C9 H9B 108.6 . . ?
C9 C10 H10A 109.5 . . ?
C9 C10 H10B 109.5 . . ?
H10A C10 H10B 109.5 . . ?
C9 C10 H10C 109.5 . . ?
H10A C10 H10C 109.5 . . ?
H10B C10 H10C 109.5 . . ?

loop_
_geom_bond_atom_site_label_1
_geom_bond_atom_site_label_2
_geom_bond_distance
_geom_bond_site_symmetry_2
_geom_bond_publ_flag
S1 C1 1.6718(17) . ?
O1 C1 1.325(2) . ?
O1 C9 1.451(2) . ?
N1 C1 1.337(2) . ?
N1 C2 1.4259(19) . ?
N1 H1 0.8700 . ?
C2 C7 1.393(2) . ?
C2 C3 1.385(2) . ?
C3 C4 1.393(2) . ?
C3 H3 0.9400 . ?
C4 C5 1.395(3) . ?
C4 C8 1.508(3) . ?
C5 C6 1.380(3) . ?
C5 H5 0.9400 . ?
C6 C7 1.388(2) . ?
C6 H6 0.9400 . ?
C7 H7 0.9400 . ?
C8 H8A 0.9700 . ?
C8 H8B 0.9700 . ?
C8 H8C 0.9700 . ?
C9 C10 1.486(3) . ?
C9 H9A 0.9800 . ?
C9 H9B 0.9800 . ?
C10 H10A 0.9700 . ?
C10 H10B 0.9700 . ?
C10 H10C 0.9700 . ?

loop_
_cod_related_entry_id
_cod_related_entry_database
_cod_related_entry_code
1 ChemSpider 30208880
